data_1536063
loop_
_publ_author_name
'Jansen, M.'
'Hoppe, R.'
'Kastner, P.'

_publ_section_title
;
 Zur Kenntnis der Systeme Li2 O/Co O und Li2 O/Zn O
;
_journal_name_full 'Zeitschrift fuer Anorganische und Allgemeine Chemie'
_journal_page_first 69
_journal_page_last 75
_journal_volume 414
_journal_year 1975
_chemical_formula_sum 'O3 Zn0.64125'
_chemical_name_systematic 'Li4 Zn O3'
_space_group_IT_number 160
_symmetry_space_group_name_Hall 'R 3 -2"'
_symmetry_space_group_name_H-M 'R 3 m :H'
_cell_angle_alpha 90
_cell_angle_beta 90
_cell_angle_gamma 120
_cell_formula_units_Z 16
_cell_length_a 13.14
_cell_length_b 13.14
_cell_length_c 7.99
_cell_volume 1194.726
_citation_journal_id_ASTM ZAACAB
_cod_data_source_file Jansen_ZAACAB_1975_720.cif
_cod_data_source_block O3Zn0.64125
_cod_database_code 1536063

loop_
_symmetry_equiv_pos_as_xyz
x,y,z
-y,x-y,z
-x+y,-x,z
-y,-x,z
x,x-y,z
-x+y,y,z
x+2/3,y+1/3,z+1/3
-y+2/3,x-y+1/3,z+1/3
-x+y+2/3,-x+1/3,z+1/3
-y+2/3,-x+1/3,z+1/3
x+2/3,x-y+1/3,z+1/3
-x+y+2/3,y+1/3,z+1/3
x+1/3,y+2/3,z+2/3
-y+1/3,x-y+2/3,z+2/3
-x+y+1/3,-x+2/3,z+2/3
-y+1/3,-x+2/3,z+2/3
x+1/3,x-y+2/3,z+2/3
-x+y+1/3,y+2/3,z+2/3

loop_
_atom_site_label
_atom_site_type_symbol
_atom_site_fract_x
_atom_site_fract_y
_atom_site_fract_z
_atom_site_occupancy
_atom_site_U_iso_or_equiv
Zn2 Zn+2 0.497 -0.497 0.25 0.5 0.0
O3 O-2 0.748 -0.748 0.023 1 0.0
O1 O-2 0.246 0.245 0.038 1 0.0
Zn1 Zn+2 0 0 0.716 0.09 0.0
Zn3 Zn+2 0.256 -0.256 0.757 0.37 0.0
Zn4 Zn+2 0.755 -0.755 0.746 0.24 0.0
O5 O-2 0 0 0.029 1 0.0
O2 O-2 0.243 -0.243 0.032 1 0.0
O4 O-2 0.497 -0.497 0.036 1 0.0
